data_2004091
loop_
_publ_author_name
'Yar, O.'
'Lessinger, L.'

_publ_section_title
;
 Bis(acetato-<i>O</i>)bis(urea-<i>O</i>)zinc(II),
 [Zn(H~2~NCONH~2~)~2~(CH~3~COO)~2~]
;
_journal_issue 11
_journal_name_full 'Acta Crystallographica Section C'
_journal_page_first 2282
_journal_page_last 2285
_journal_paper_doi 10.1107/S0108270195006974
_journal_volume 51
_journal_year 1995
_chemical_formula_sum 'C6 H14 N4 O6 Zn'
_chemical_formula_weight 303.58
_space_group_IT_number 2
_symmetry_cell_setting triclinic
_symmetry_space_group_name_Hall '-P 1'
_symmetry_space_group_name_H-M 'P -1'
_atom_type_scat_source IntTabC
_audit_creation_method SHELXL
_cell_angle_alpha 80.81(2)
_cell_angle_beta 73.64(2)
_cell_angle_gamma 71.71(2)
_cell_formula_units_Z 2
_cell_length_a 7.467(2)
_cell_length_b 8.161(3)
_cell_length_c 10.717(2)
_cell_measurement_reflns_used 15
_cell_measurement_temperature 297
_cell_measurement_theta_max 12.69
_cell_measurement_theta_min 4.43
_cell_volume 593.1(3)
_diffrn_measurement_device 'Nicolet P3'
_diffrn_measurement_method 'Wyckoff \w'
_diffrn_radiation_type MoK\a
_diffrn_radiation_wavelength 0.71069
_diffrn_reflns_av_R_equivalents 0.0198
_diffrn_reflns_limit_h_max 8
_diffrn_reflns_limit_h_min -8
_diffrn_reflns_limit_k_max 9
_diffrn_reflns_limit_k_min -9
_diffrn_reflns_limit_l_max 12
_diffrn_reflns_limit_l_min 0
_diffrn_reflns_number 2265
_diffrn_reflns_theta_max 25.0
_diffrn_standards_decay_% <+-2.0
_diffrn_standards_interval_count 100
_diffrn_standards_number 2
_exptl_absorpt_coefficient_mu 2.09
_exptl_absorpt_correction_T_max 0.726
_exptl_absorpt_correction_T_min 0.554
_exptl_absorpt_correction_type 'empirical via \y scans of 6 reflections'
_exptl_crystal_colour colorless
_exptl_crystal_density_diffrn 1.700
_exptl_crystal_density_meas 1.690(10)
_exptl_crystal_description block
_exptl_crystal_size_max 0.38
_exptl_crystal_size_mid 0.25
_exptl_crystal_size_min 0.20
_refine_diff_density_max 0.53
_refine_diff_density_min -0.44
_refine_ls_extinction_method 'F~c~^*^ = F~c~(1+7.93x10^-6^F~c~^2^/sin2\q]^-1/4^'
_refine_ls_goodness_of_fit_obs 1.052
_refine_ls_hydrogen_treatment refxyz
_refine_ls_number_parameters 211
_refine_ls_number_reflns 2088
_refine_ls_R_factor_all 0.0423
_refine_ls_R_factor_obs 0.0319
_refine_ls_shift/esd_max '0.062 [y of H(63)]'
_refine_ls_structure_factor_coef Fsqd
_refine_ls_weighting_scheme
;
w = 1/[\s^2^(F~o~^2^) + (0.0415P)^2^+0.257P]
where P = [max(F~o~^2^,0) + 2F~c~^2^]/3
;
_refine_ls_wR_factor_obs 0.0806
_reflns_number_observed 1786
_reflns_number_total 2088
_reflns_observed_criterion F~o~>4\s(F~o~)
_cod_data_source_file bk1082.cif
_cod_data_source_block bk1082a
_cod_original_cell_volume 593.1
_cod_database_code 2004091

loop_
_symmetry_equiv_pos_as_xyz
x,y,z
-x,-y,-z

loop_
_atom_site_aniso_label
_atom_site_aniso_U_11
_atom_site_aniso_U_22
_atom_site_aniso_U_33
_atom_site_aniso_U_12
_atom_site_aniso_U_13
_atom_site_aniso_U_23
Zn .0330(10) .0440(10) .0340(10) -.0130(10) -.0070(10) .0030(10)
O(1) .0390(10) .0430(10) .0480(10) -.0170(10) -.0160(10) .0110(10)
C(1) .0280(10) .034(2) .041(2) -.0020(10) -.0060(10) -.0020(10)
N(1) .052(2) .054(2) .042(2) -.027(2) -.012(2) .002(2)
N(2) .049(2) .064(2) .050(2) -.025(2) -.022(2) .019(2)
O(2) .0420(10) .0520(10) .0550(10) -.0210(10) -.0190(10) .0150(10)
C(2) .038(2) .047(2) .035(2) -.019(2) -.0120(10) -.0020(10)
N(3) .045(2) .043(2) .055(2) -.017(2) -.005(2) .0040(10)
N(4) .039(2) .067(2) .065(2) -.022(2) -.014(2) .013(2)
O(3) .075(2) .062(2) .0410(10) -.0380(10) -.0100(10) -.0020(10)
C(3) .039(2) .049(2) .042(2) -.014(2) -.0160(10) .007(2)
O(5) .165(4) .172(4) .056(2) -.132(3) -.040(2) .039(2)
C(5) .068(3) .074(3) .047(2) -.024(2) -.016(2) -.012(2)
O(4) .0450(10) .0450(10) .0540(10) -.0040(10) -.0040(10) .0020(10)
C(4) .031(2) .050(2) .050(2) -.0120(10) -.0130(10) -.008(2)
O(6) .047(2) .075(2) .132(3) -.026(2) .000(2) .023(2)
C(6) .044(2) .064(3) .065(3) -.001(2) -.011(2) -.017(2)

loop_
_atom_site_label
_atom_site_fract_x
_atom_site_fract_y
_atom_site_fract_z
_atom_site_U_iso_or_equiv
Zn .23490(10) .25120(10) .24700(10) .0370(10)
O(1) .1327(3) .4568(3) .1318(2) .0420(10)
C(1) .2197(4) .5655(4) .0656(3) .0370(10)
N(1) .3335(5) .6241(4) .1105(3) .0470(10)
N(2) .1938(5) .6251(5) -.0525(3) .0530(10)
O(2) .0018(3) .1727(3) .2619(2) .0490(10)
C(2) -.0566(4) .0531(4) .3342(3) .0380(10)
N(3) .0625(5) -.0982(4) .3597(3) .0490(10)
N(4) -0.2475(5) .0781(5) .3849(4) .0570(10)
O(3) .1992(4) .2694(3) .4341(2) .0560(10)
C(3) .2808(5) .3745(4) .4513(3) .0430(10)
O(5) .3812(6) .4374(6) .3584(3) .113(2)
C(5) .2614(8) .4095(8) .5874(4) .0610(10)
O(4) .4996(3) .1640(3) .1306(2) .0530(10)
C(4) .5538(4) .0028(4) .1603(3) .0420(10)
O(6) .4472(4) -.0659(4) .2457(4) .0910(10)
C(6) .7505(6) -.0994(7) .0908(5) .0610(10)
H(11) .356(5) .588(5) .176(4) .039(10)
H(12) .391(5) .690(5) .065(4) .049(11)
H(21) .127(6) .596(5) -.080(4) .059(13)
H(22) .246(6) .689(5) -.096(4) .050(12)
H(31) .175(6) -0.114(5) .336(4) .051(12)
H(32) .023(5) -0.165(5) .406(4) .045(11)
H(41) -0.316(6) .177(5) .366(4) .056(12)
H(42) -0.288(6) .021(6) .443(4) .060(13)
H(51) .267(9) .504(8) .596(6) .11(2)
H(52) .142(8) .384(7) .640(5) .105(18)
H(53) .367(10) .351(8) .612(6) .12(2)
H(61) .793(7) -.050(6) .012(5) .087(17)
H(62) .763(9) -0.210(8) .090(6) .14(3)
H(63) .837(9) -.094(7) .128(6) .106(19)

loop_
_geom_angle_atom_site_label_1
_geom_angle_atom_site_label_2
_geom_angle_atom_site_label_3
_geom_angle
_geom_angle_publ_flag
O(1) Zn O(2) 89.50(10) yes
O(2) Zn O(3) 97.80(10) yes
O(1) Zn O(3) 121.10(10) yes
C(1) O(1) Zn 128.0(2) yes
O(1) C(1) N(1) 122.5(3) yes
O(1) C(1) N(2) 119.2(3) yes
N(1) C(1) N(2) 118.3(3) yes
C(3) O(3) Zn 111.3(2) yes
O(3) C(3) O(5) 119.9(3) yes
O(3) C(3) C(5) 118.5(3) yes
O(5) C(3) C(5) 121.5(4) yes
O(3) Zn O(4) 121.10(10) yes
O(1) Zn O(4) 98.10(10) yes
O(2) Zn O(4) 126.80(10) yes
C(2) O(2) Zn 130.4(2) yes
O(2) C(2) N(3) 122.6(3) yes
O(2) C(2) N(4) 119.0(3) yes
N(3) C(2) N(4) 118.3(3) yes
C(4) O(4) Zn 106.0(2) yes
O(4) C(4) O(6) 120.2(3) yes
O(4) C(4) C(6) 118.6(3) yes
O(6) C(4) C(6) 121.2(4) yes
C(1) N(1) H(11) 121(3) no
C(1) N(1) H(12) 120(3) no
H(11) N(1) H(12) 119(4) no
C(1) N(2) H(21) 121(3) no
C(1) N(2) H(22) 122(3) no
H(21) N(2) H(22) 117(4) no
C(3) C(5) H(51) 115(4) no
C(3) C(5) H(52) 106(3) no
C(3) C(5) H(53) 110(4) no
H(51) C(5) H(52) 114(5) no
H(51) C(5) H(53) 96(5) no
H(52) C(5) H(53) 115(5) no
C(2) N(3) H(31) 121(3) no
C(2) N(3) H(32) 119(3) no
H(31) N(3) H(32) 119(4) no
C(2) N(4) H(41) 114(3) no
C(2) N(4) H(42) 122(3) no
H(41) N(4) H(42) 120(4) no
C(4) C(6) H(61) 113(3) no
C(4) C(6) H(62) 115(4) no
C(4) C(6) H(63) 110(4) no
H(61) C(6) H(62) 113(5) no
H(61) C(6) H(63) 100(5) no
H(62) C(6) H(63) 106(5) no

loop_
_geom_bond_atom_site_label_1
_geom_bond_atom_site_label_2
_geom_bond_distance
_geom_bond_publ_flag
Zn O(1) 1.997(2) yes
Zn O(3) 1.970(2) yes
O(1) C(1) 1.270(4) yes
C(1) N(1) 1.319(4) yes
C(1) N(2) 1.325(4) yes
O(3) C(3) 1.258(4) yes
C(3) O(5) 1.214(4) yes
C(3) C(5) 1.490(5) yes
Zn O(2) 1.994(2) yes
Zn O(4) 1.995(2) yes
O(2) C(2) 1.256(4) yes
C(2) N(3) 1.315(4) yes
C(2) N(4) 1.337(4) yes
O(4) C(4) 1.265(4) yes
C(4) O(6) 1.221(4) yes
C(4) C(6) 1.491(5) yes
N(1) H(11) 0.76(4) no
N(1) H(12) 0.81(4) no
N(2) H(21) 0.76(4) no
N(2) H(22) 0.77(4) no
C(5) H(51) 0.81(6) no
C(5) H(52) 0.98(6) no
C(5) H(53) 0.87(6) no
N(3) H(31) 0.78(4) no
N(3) H(32) 0.75(4) no
N(4) H(41) 0.84(4) no
N(4) H(42) 0.76(4) no
C(6) H(61) 0.89(5) no
C(6) H(62) 0.88(6) no
C(6) H(63) 0.86(6) no
